data_4000797
loop_
_publ_author_name
'Meng, Chang-Yu'
'Chen, Hong'
'Wang, Peng'
'Chen, Ling'

_publ_section_title
;
 Syntheses, Structures, and Magnetic and Thermoelectric Properties of
 Double-Tunnel Tellurides: AxRE2Cu6--xTe6(A = K--Cs; RE = La--Nd)
;
_journal_issue 22
_journal_name_full 'Chemistry of Materials'
_journal_page_first 4910
_journal_paper_doi 10.1021/cm201574a
_journal_volume 23
_journal_year 2011
_chemical_formula_moiety 'Cu1.76 La0.67 Rb0.24 Te2'
_chemical_formula_sum 'Cu1.76 La0.67 Rb0.24 Te2'
_chemical_formula_weight 480.15
_chemical_name_systematic
; 
 ? 
;
_space_group_IT_number 176
_symmetry_cell_setting hexagonal
_symmetry_space_group_name_Hall '-P 6c'
_symmetry_space_group_name_H-M 'P 63/m'
_atom_sites_solution_primary direct
_atom_sites_solution_secondary difmap
_audit_creation_method SHELXL-97
_cell_angle_alpha 90.00
_cell_angle_beta 90.00
_cell_angle_gamma 120.00
_cell_formula_units_Z 3
_cell_length_a 10.0056(8)
_cell_length_b 10.0056(8)
_cell_length_c 4.2336(6)
_cell_measurement_reflns_used 456
_cell_measurement_temperature 293(2)
_cell_measurement_theta_max 27.3794
_cell_measurement_theta_min 2.3503
_cell_volume 367.05(7)
_computing_cell_refinement 'CrystalClear (Rigaku Inc., 2007)'
_computing_data_collection 'CrystalClear (Rigaku Inc., 2007)'
_computing_data_reduction 'CrystalClear (Rigaku Inc., 2007)'
_computing_molecular_graphics 'Bruker SHELXTL'
_computing_publication_material 'Bruker SHELXTL'
_computing_structure_refinement 'SHELXL-97 (Sheldrick, 1997)'
_computing_structure_solution 'SHELXS-97 (Sheldrick, 1990)'
_diffrn_ambient_temperature 293(2)
_diffrn_detector_area_resol_mean 13.6612
_diffrn_measured_fraction_theta_full 0.997
_diffrn_measured_fraction_theta_max 0.997
_diffrn_measurement_device_type SCXMini
_diffrn_measurement_method CCD_Profile_fitting
_diffrn_radiation_monochromator graphite
_diffrn_radiation_source 'fine-focus sealed tube'
_diffrn_radiation_type MoK\a
_diffrn_radiation_wavelength 0.71073
_diffrn_reflns_av_R_equivalents 0.0302
_diffrn_reflns_av_sigmaI/netI 0.0156
_diffrn_reflns_limit_h_max 12
_diffrn_reflns_limit_h_min -12
_diffrn_reflns_limit_k_max 12
_diffrn_reflns_limit_k_min -11
_diffrn_reflns_limit_l_max 5
_diffrn_reflns_limit_l_min -5
_diffrn_reflns_number 2858
_diffrn_reflns_theta_full 27.38
_diffrn_reflns_theta_max 27.38
_diffrn_reflns_theta_min 2.35
_exptl_absorpt_coefficient_mu 27.196
_exptl_absorpt_correction_T_max 1.0000
_exptl_absorpt_correction_T_min 0.5773
_exptl_absorpt_correction_type multi-scan
_exptl_crystal_colour gray
_exptl_crystal_density_diffrn 6.517
_exptl_crystal_density_method 'not measured'
_exptl_crystal_description rod
_exptl_crystal_F_000 606
_exptl_crystal_size_max 0.15
_exptl_crystal_size_mid 0.13
_exptl_crystal_size_min 0.11
_refine_diff_density_max 1.863
_refine_diff_density_min -1.186
_refine_diff_density_rms 0.218
_refine_ls_extinction_coef 0.0046(5)
_refine_ls_extinction_expression Fc^*^=kFc[1+0.001xFc^2^\l^3^/sin(2\q)]^-1/4^
_refine_ls_extinction_method SHELXL
_refine_ls_goodness_of_fit_ref 1.244
_refine_ls_matrix_type full
_refine_ls_number_parameters 23
_refine_ls_number_reflns 316
_refine_ls_number_restraints 14
_refine_ls_restrained_S_all 1.358
_refine_ls_R_factor_all 0.0240
_refine_ls_R_factor_gt 0.0231
_refine_ls_shift/su_max 0.000
_refine_ls_shift/su_mean 0.000
_refine_ls_structure_factor_coef Fsqd
_refine_ls_weighting_details 'calc w=1/[\s^2^(Fo^2^)+(0.0184P)^2^+2.6063P] where P=(Fo^2^+2Fc^2^)/3'
_refine_ls_weighting_scheme calc
_refine_ls_wR_factor_gt 0.0498
_refine_ls_wR_factor_ref 0.0503
_reflns_number_gt 309
_reflns_number_total 316
_reflns_threshold_expression >2sigma(I)
_cod_data_source_file cm201574a_si_001.cif
_cod_data_source_block Rb0.72La2Cu5.29Te6
_cod_depositor_comments
;
The following automatic conversions were performed:

'_symmetry_cell_setting' value 'Hexagonal' changed to 'hexagonal'
according to /home/saulius/struct/CIF-dictionaries/cif_core.dic
dictionary named 'cif_core.dic' version 2.4.1 from
2010-06-29.

'_exptl_absorpt_correction_type' value 'Multi-scan'
changed to 'multi-scan' according to
/home/saulius/struct/CIF-dictionaries/cif_core.dic dictionary named
'cif_core.dic' version 2.4.1 from 2010-06-29.

Automatic conversion script
Id: cif_fix_values 1715 2011-07-08 13:25:40Z adriana 
;
_cod_original_sg_symbol_H-M P6(3)/m
_cod_database_code 4000797

loop_
_symmetry_equiv_pos_as_xyz
'x, y, z'
'-y, x-y, z'
'-x+y, -x, z'
'-x, -y, z+1/2'
'y, -x+y, z+1/2'
'x-y, x, z+1/2'
'-x, -y, -z'
'y, -x+y, -z'
'x-y, x, -z'
'x, y, -z-1/2'
'-y, x-y, -z-1/2'
'-x+y, -x, -z-1/2'

loop_
_atom_site_label
_atom_site_type_symbol
_atom_site_fract_x
_atom_site_fract_y
_atom_site_fract_z
_atom_site_U_iso_or_equiv
_atom_site_adp_type
_atom_site_occupancy
_atom_site_symmetry_multiplicity
_atom_site_calc_flag
_atom_site_refinement_flags
Rb1 Rb 0.0000 0.0000 0.2500 0.058(5) Uani 0.196(12) 6 d SPU
Rb2 Rb 0.0000 0.0000 0.0000 0.056(6) Uani 0.162(12) 6 d SPU
La La 0.6667 0.3333 0.2500 0.0157(3) Uani 1 6 d S
Cu Cu 0.03535(14) 0.43285(15) 0.2500 0.0201(3) Uani 0.881(3) 2 d SPU
Te Te 0.27411(6) 0.38927(6) 0.2500 0.0160(2) Uani 1 2 d SU

loop_
_atom_site_aniso_label
_atom_site_aniso_U_11
_atom_site_aniso_U_22
_atom_site_aniso_U_33
_atom_site_aniso_U_23
_atom_site_aniso_U_13
_atom_site_aniso_U_12
Rb1 0.037(4) 0.037(4) 0.100(11) 0.000 0.000 0.018(2)
Rb2 0.038(5) 0.038(5) 0.094(12) 0.000 0.000 0.019(3)
La 0.0188(3) 0.0188(3) 0.0095(4) 0.000 0.000 0.00938(16)
Cu 0.0180(6) 0.0221(7) 0.0175(6) 0.000 0.000 0.0081(5)
Te 0.0183(3) 0.0193(4) 0.0124(3) 0.000 0.000 0.0108(3)

loop_
_atom_type_symbol
_atom_type_description
_atom_type_scat_dispersion_real
_atom_type_scat_dispersion_imag
_atom_type_scat_source
Cu Cu 0.3201 1.2651 'International Tables Vol C Tables 4.2.6.8 and 6.1.1.4'
Rb Rb -0.9393 2.9676 'International Tables Vol C Tables 4.2.6.8 and 6.1.1.4'
Te Te -0.5308 1.6751 'International Tables Vol C Tables 4.2.6.8 and 6.1.1.4'
La La -0.2871 2.4523 'International Tables Vol C Tables 4.2.6.8 and 6.1.1.4'

loop_
_geom_angle_atom_site_label_1
_geom_angle_atom_site_label_2
_geom_angle_atom_site_label_3
_geom_angle
_geom_angle_site_symmetry_1
_geom_angle_site_symmetry_3
Rb2 Rb1 Rb2 180.0 4 .
Rb2 Rb1 Rb1 0.0 4 7_556
Rb2 Rb1 Rb1 180.0 . 7_556
Rb2 Rb1 Rb1 180.0 4 7
Rb2 Rb1 Rb1 0.0 . 7
Rb1 Rb1 Rb1 180.0 7_556 7
Rb2 Rb1 Rb2 180.0 4 4_554
Rb2 Rb1 Rb2 0.0 . 4_554
Rb1 Rb1 Rb2 180.0 7_556 4_554
Rb1 Rb1 Rb2 0.0 7 4_554
Rb2 Rb1 Rb2 0.0 4 1_556
Rb2 Rb1 Rb2 180.0 . 1_556
Rb1 Rb1 Rb2 0.0 7_556 1_556
Rb1 Rb1 Rb2 180.0 7 1_556
Rb2 Rb1 Rb2 180.0 4_554 1_556
Rb2 Rb1 Te 90.0 4 .
Rb2 Rb1 Te 90.0 . .
Rb1 Rb1 Te 90.0 7_556 .
Rb1 Rb1 Te 90.0 7 .
Rb2 Rb1 Te 90.0 4_554 .
Rb2 Rb1 Te 90.0 1_556 .
Rb2 Rb1 Te 90.0 4 2
Rb2 Rb1 Te 90.0 . 2
Rb1 Rb1 Te 90.0 7_556 2
Rb1 Rb1 Te 90.0 7 2
Rb2 Rb1 Te 90.0 4_554 2
Rb2 Rb1 Te 90.0 1_556 2
Te Rb1 Te 120.0 . 2
Rb2 Rb1 Te 90.0 4 3
Rb2 Rb1 Te 90.0 . 3
Rb1 Rb1 Te 90.0 7_556 3
Rb1 Rb1 Te 90.0 7 3
Rb2 Rb1 Te 90.0 4_554 3
Rb2 Rb1 Te 90.0 1_556 3
Te Rb1 Te 120.0 . 3
Te Rb1 Te 120.0 2 3
Rb2 Rb1 Te 121.417(6) 4 7
Rb2 Rb1 Te 58.583(6) . 7
Rb1 Rb1 Te 121.417(6) 7_556 7
Rb1 Rb1 Te 58.583(6) 7 7
Rb2 Rb1 Te 58.583(6) 4_554 7
Rb2 Rb1 Te 121.417(6) 1_556 7
Te Rb1 Te 148.583(6) . 7
Te Rb1 Te 64.742(2) 2 7
Te Rb1 Te 64.742(2) 3 7
Rb2 Rb1 Te 58.583(6) 4 8_556
Rb2 Rb1 Te 121.417(6) . 8_556
Rb1 Rb1 Te 58.583(6) 7_556 8_556
Rb1 Rb1 Te 121.417(6) 7 8_556
Rb2 Rb1 Te 121.417(6) 4_554 8_556
Rb2 Rb1 Te 58.583(6) 1_556 8_556
Te Rb1 Te 64.742(2) . 8_556
Te Rb1 Te 148.583(6) 2 8_556
Te Rb1 Te 64.742(2) 3 8_556
Te Rb1 Te 129.484(3) 7 8_556
Rb2 Rb1 Te 58.583(6) 4 9_556
Rb2 Rb1 Te 121.417(6) . 9_556
Rb1 Rb1 Te 58.583(6) 7_556 9_556
Rb1 Rb1 Te 121.417(6) 7 9_556
Rb2 Rb1 Te 121.417(6) 4_554 9_556
Rb2 Rb1 Te 58.583(6) 1_556 9_556
Te Rb1 Te 64.742(2) . 9_556
Te Rb1 Te 64.742(2) 2 9_556
Te Rb1 Te 148.583(6) 3 9_556
Te Rb1 Te 129.484(3) 7 9_556
Te Rb1 Te 95.303(8) 8_556 9_556
Rb1 Rb2 Rb1 180.0 7 .
Rb1 Rb2 Rb2 180.0 7 4
Rb1 Rb2 Rb2 0.0 . 4
Rb1 Rb2 Rb2 0.0 7 4_554
Rb1 Rb2 Rb2 180.0 . 4_554
Rb2 Rb2 Rb2 180.0 4 4_554
Rb1 Rb2 Rb1 0.0 7 1_554
Rb1 Rb2 Rb1 180.0 . 1_554
Rb2 Rb2 Rb1 180.0 4 1_554
Rb2 Rb2 Rb1 0.0 4_554 1_554
Rb1 Rb2 Rb1 180.0 7 7_556
Rb1 Rb2 Rb1 0.0 . 7_556
Rb2 Rb2 Rb1 0.0 4 7_556
Rb2 Rb2 Rb1 180.0 4_554 7_556
Rb1 Rb2 Rb1 180.0 1_554 7_556
Rb1 Rb2 Te 106.983(4) 7 .
Rb1 Rb2 Te 73.017(4) . .
Rb2 Rb2 Te 73.017(4) 4 .
Rb2 Rb2 Te 106.983(4) 4_554 .
Rb1 Rb2 Te 106.983(4) 1_554 .
Rb1 Rb2 Te 73.017(4) 7_556 .
Rb1 Rb2 Te 73.017(4) 7 7
Rb1 Rb2 Te 106.983(4) . 7
Rb2 Rb2 Te 106.983(4) 4 7
Rb2 Rb2 Te 73.017(4) 4_554 7
Rb1 Rb2 Te 73.017(4) 1_554 7
Rb1 Rb2 Te 106.983(4) 7_556 7
Te Rb2 Te 180.000(15) . 7
Rb1 Rb2 Te 73.017(4) 7 8
Rb1 Rb2 Te 106.983(4) . 8
Rb2 Rb2 Te 106.983(4) 4 8
Rb2 Rb2 Te 73.017(4) 4_554 8
Rb1 Rb2 Te 73.017(4) 1_554 8
Rb1 Rb2 Te 106.983(4) 7_556 8
Te Rb2 Te 68.159(3) . 8
Te Rb2 Te 111.841(3) 7 8
Rb1 Rb2 Te 106.983(4) 7 2
Rb1 Rb2 Te 73.017(4) . 2
Rb2 Rb2 Te 73.017(4) 4 2
Rb2 Rb2 Te 106.983(4) 4_554 2
Rb1 Rb2 Te 106.983(4) 1_554 2
Rb1 Rb2 Te 73.017(4) 7_556 2
Te Rb2 Te 111.841(3) . 2
Te Rb2 Te 68.159(3) 7 2
Te Rb2 Te 180.0 8 2
Rb1 Rb2 Te 73.017(4) 7 9
Rb1 Rb2 Te 106.983(4) . 9
Rb2 Rb2 Te 106.983(4) 4 9
Rb2 Rb2 Te 73.017(4) 4_554 9
Rb1 Rb2 Te 73.017(4) 1_554 9
Rb1 Rb2 Te 106.983(4) 7_556 9
Te Rb2 Te 68.159(3) . 9
Te Rb2 Te 111.841(3) 7 9
Te Rb2 Te 111.841(3) 8 9
Te Rb2 Te 68.159(3) 2 9
Rb1 Rb2 Te 106.983(4) 7 3
Rb1 Rb2 Te 73.017(4) . 3
Rb2 Rb2 Te 73.017(4) 4 3
Rb2 Rb2 Te 106.983(4) 4_554 3
Rb1 Rb2 Te 106.983(4) 1_554 3
Rb1 Rb2 Te 73.017(4) 7_556 3
Te Rb2 Te 111.841(3) . 3
Te Rb2 Te 68.159(3) 7 3
Te Rb2 Te 68.159(3) 8 3
Te Rb2 Te 111.841(3) 2 3
Te Rb2 Te 180.000(14) 9 3
Te La Te 79.798(15) 9_656 9_655
Te La Te 134.888(5) 9_656 8
Te La Te 83.272(11) 9_655 8
Te La Te 83.272(11) 9_656 8_556
Te La Te 134.888(5) 9_655 8_556
Te La Te 79.798(15) 8 8_556
Te La Te 83.272(11) 9_656 7_666
Te La Te 134.888(5) 9_655 7_666
Te La Te 134.888(5) 8 7_666
Te La Te 83.272(11) 8_556 7_666
Te La Te 134.888(5) 9_656 7_665
Te La Te 83.272(11) 9_655 7_665
Te La Te 83.272(11) 8 7_665
Te La Te 134.888(5) 8_556 7_665
Te La Te 79.798(15) 7_666 7_665
Te La Cu 46.790(14) 9_656 1_655
Te La Cu 46.790(14) 9_655 1_655
Te La Cu 129.946(15) 8 1_655
Te La Cu 129.946(15) 8_556 1_655
Te La Cu 92.44(2) 7_666 1_655
Te La Cu 92.44(2) 7_665 1_655
Te La Cu 92.44(2) 9_656 3
Te La Cu 92.44(2) 9_655 3
Te La Cu 46.790(14) 8 3
Te La Cu 46.790(14) 8_556 3
Te La Cu 129.946(15) 7_666 3
Te La Cu 129.946(15) 7_665 3
Cu La Cu 120.0 1_655 3
Te La Cu 129.946(15) 9_656 2_665
Te La Cu 129.946(15) 9_655 2_665
Te La Cu 92.44(2) 8 2_665
Te La Cu 92.44(2) 8_556 2_665
Te La Cu 46.790(14) 7_666 2_665
Te La Cu 46.790(14) 7_665 2_665
Cu La Cu 120.0 1_655 2_665
Cu La Cu 120.0 3 2_665
Te La Cu 95.31(2) 9_656 9_655
Te La Cu 45.91(2) 9_655 9_655
Te La Cu 45.75(2) 8 9_655
Te La Cu 95.19(2) 8_556 9_655
Te La Cu 178.011(14) 7_666 9_655
Te La Cu 102.189(17) 7_665 9_655
Cu La Cu 87.58(4) 1_655 9_655
Cu La Cu 48.61(3) 3 9_655
Cu La Cu 134.70(3) 2_665 9_655
Te La Cu 45.91(2) 9_656 9_656
Te La Cu 95.31(2) 9_655 9_656
Te La Cu 95.19(2) 8 9_656
Te La Cu 45.75(2) 8_556 9_656
Te La Cu 102.189(17) 7_666 9_656
Te La Cu 178.011(14) 7_665 9_656
Cu La Cu 87.58(4) 1_655 9_656
Cu La Cu 48.61(3) 3 9_656
Cu La Cu 134.70(3) 2_665 9_656
Cu La Cu 75.82(3) 9_655 9_656
Te La Cu 45.75(2) 9_656 7_666
Te La Cu 95.19(2) 9_655 7_666
Te La Cu 178.011(14) 8 7_666
Te La Cu 102.189(17) 8_556 7_666
Te La Cu 45.91(2) 7_666 7_666
Te La Cu 95.31(2) 7_665 7_666
Cu La Cu 48.61(3) 1_655 7_666
Cu La Cu 134.70(3) 3 7_666
Cu La Cu 87.58(4) 2_665 7_666
Cu La Cu 133.533(9) 9_655 7_666
Cu La Cu 86.198(19) 9_656 7_666
Te Cu Te 107.62(5) 9 9_556
Te Cu Te 115.99(3) 9 3_565
Te Cu Te 115.99(3) 9_556 3_565
Te Cu Te 101.15(4) 9 .
Te Cu Te 101.15(4) 9_556 .
Te Cu Te 112.97(5) 3_565 .
Te Cu Cu 134.35(7) 9 7_566
Te Cu Cu 58.04(3) 9_556 7_566
Te Cu Cu 57.95(5) 3_565 7_566
Te Cu Cu 123.41(5) . 7_566
Te Cu Cu 58.04(3) 9 7_565
Te Cu Cu 134.35(7) 9_556 7_565
Te Cu Cu 57.95(5) 3_565 7_565
Te Cu Cu 123.41(5) . 7_565
Cu Cu Cu 99.11(8) 7_566 7_565
Te Cu La 66.50(3) 9 1_455
Te Cu La 66.50(3) 9_556 1_455
Te Cu La 90.40(4) 3_565 1_455
Te Cu La 156.64(5) . 1_455
Cu Cu La 68.31(5) 7_566 1_455
Cu Cu La 68.31(5) 7_565 1_455
Te Cu La 161.27(4) 9 7_666
Te Cu La 87.435(16) 9_556 7_666
Te Cu La 64.21(2) 3_565 7_666
Te Cu La 64.14(2) . 7_666
Cu Cu La 63.07(4) 7_566 7_666
Cu Cu La 118.84(6) 7_565 7_666
La Cu La 131.39(3) 1_455 7_666
Te Cu La 87.435(16) 9 7_665
Te Cu La 161.27(4) 9_556 7_665
Te Cu La 64.21(2) 3_565 7_665
Te Cu La 64.14(2) . 7_665
Cu Cu La 118.84(6) 7_566 7_665
Cu Cu La 63.07(4) 7_565 7_665
La Cu La 131.39(3) 1_455 7_665
La Cu La 75.82(3) 7_666 7_665
Te Cu Rb1 69.26(3) 9 .
Te Cu Rb1 69.26(3) 9_556 .
Te Cu Rb1 168.94(5) 3_565 .
Te Cu Rb1 55.98(3) . .
Cu Cu Rb1 126.33(5) 7_566 .
Cu Cu Rb1 126.33(5) 7_565 .
La Cu Rb1 100.66(3) 1_455 .
La Cu Rb1 107.51(3) 7_666 .
La Cu Rb1 107.51(3) 7_665 .
Cu Te Cu 107.62(5) 8_556 8
Cu Te Cu 64.01(3) 8_556 2_665
Cu Te Cu 64.01(3) 8 2_665
Cu Te Cu 125.44(2) 8_556 .
Cu Te Cu 125.44(2) 8 .
Cu Te Cu 127.03(5) 2_665 .
Cu Te La 66.71(3) 8_556 7_666
Cu Te La 129.79(4) 8 7_666
Cu Te La 70.04(2) 2_665 7_666
Cu Te La 69.95(2) . 7_666
Cu Te La 129.79(4) 8_556 7_665
Cu Te La 66.71(3) 8 7_665
Cu Te La 70.04(2) 2_665 7_665
Cu Te La 69.95(2) . 7_665
La Te La 79.798(15) 7_666 7_665
Cu Te Rb1 99.31(3) 8_556 .
Cu Te Rb1 99.31(3) 8 .
Cu Te Rb1 147.99(3) 2_665 .
Cu Te Rb1 84.98(3) . .
La Te Rb1 130.816(11) 7_666 .
La Te Rb1 130.816(11) 7_665 .
Cu Te Rb2 112.98(3) 8_556 .
Cu Te Rb2 85.36(3) 8 .
Cu Te Rb2 144.19(3) 2_665 .
Cu Te Rb2 85.20(3) . .
La Te Rb2 144.339(14) 7_666 .
La Te Rb2 115.962(10) 7_665 .
Rb1 Te Rb2 16.983(4) . .
Cu Te Rb2 85.36(3) 8_556 4
Cu Te Rb2 112.98(3) 8 4
Cu Te Rb2 144.19(3) 2_665 4
Cu Te Rb2 85.20(3) . 4
La Te Rb2 115.962(10) 7_666 4
La Te Rb2 144.339(14) 7_665 4
Rb1 Te Rb2 16.983(4) . 4
Rb2 Te Rb2 33.966(7) . 4
Cu Te Rb1 123.97(3) 8_556 7
Cu Te Rb1 73.58(3) 8 7
Cu Te Rb1 136.36(2) 2_665 7
Cu Te Rb1 85.71(3) . 7
La Te Rb1 153.146(16) 7_666 7
La Te Rb1 102.912(10) 7_665 7
Rb1 Te Rb1 31.417(6) . 7
Rb2 Te Rb1 14.434(2) . 7
Rb2 Te Rb1 48.400(10) 4 7
Cu Te Rb1 73.58(3) 8_556 7_556
Cu Te Rb1 123.97(3) 8 7_556
Cu Te Rb1 136.36(2) 2_665 7_556
Cu Te Rb1 85.71(3) . 7_556
La Te Rb1 102.912(9) 7_666 7_556
La Te Rb1 153.146(16) 7_665 7_556
Rb1 Te Rb1 31.417(6) . 7_556
Rb2 Te Rb1 48.400(10) . 7_556
Rb2 Te Rb1 14.434(2) 4 7_556
Rb1 Te Rb1 62.834(12) 7 7_556

loop_
_geom_bond_atom_site_label_1
_geom_bond_atom_site_label_2
_geom_bond_distance
_geom_bond_site_symmetry_2
La Te 3.3001(5) 9_656
La Te 3.3001(5) 9_655
La Te 3.3001(5) 8
La Te 3.3001(5) 8_556
La Te 3.3001(5) 7_666
La Te 3.3001(5) 7_665
La Cu 3.3055(13) 1_655
La Cu 3.3055(13) 3
La Cu 3.3055(13) 2_665
La Cu 3.4451(10) 9_655
La Cu 3.4451(10) 9_656
La Cu 3.4451(10) 7_666
Cu Te 2.6229(8) 9
Cu Te 2.6229(8) 9_556
Cu Te 2.6255(14) 3_565
Cu Te 2.6342(14) .
Cu Cu 2.7816(17) 7_566
Cu Cu 2.7816(17) 7_565
Cu La 3.3055(13) 1_455
Cu La 3.4451(10) 7_666
Cu La 3.4451(10) 7_665
Te Cu 2.6229(8) 8_556
Te Cu 2.6229(8) 8
Te Cu 2.6255(14) 2_665
Te La 3.3001(5) 7_666
Te La 3.3001(5) 7_665
